data_4345824
loop_
_publ_author_name
'Hasegawa, Tatsuya'
'Kobayashi, Atsushi'
'Ohara, Hiroki'
'Yoshida, Masaki'
'Kato, Masako'

_publ_section_title
;
 Emission Tuning of Luminescent Copper(I) Complexes by Vapor-Induced
 Ligand Exchange Reactions.
;
_journal_issue 9
_journal_name_full 'Inorganic chemistry'
_journal_page_first 4928
_journal_page_last 4936
_journal_paper_doi 10.1021/acs.inorgchem.6b03122
_journal_volume 56
_journal_year 2017
_chemical_absolute_configuration 'CHOOSE rm ad rmad syn or unk'
_chemical_formula_moiety 'C37 H38 B Cu F4 N3 P'
_chemical_formula_sum 'C37 H38 B Cu F4 N3 P'
_chemical_formula_weight 706.05
_space_group_crystal_system orthorhombic
_space_group_IT_number 43
_space_group_name_Hall 'F 2 -2d'
_space_group_name_H-M_alt 'F d d 2'
_symmetry_space_group_name_Hall 'F 2 -2d'
_symmetry_space_group_name_H-M 'F d d 2'
_atom_sites_solution_hydrogens geom
_atom_sites_solution_primary direct
_atom_sites_solution_secondary difmap
_cell_angle_alpha 90.0000
_cell_angle_beta 90.0000
_cell_angle_gamma 90.0000
_cell_formula_units_Z 16
_cell_length_a 25.1230(19)
_cell_length_b 60.748(5)
_cell_length_c 9.0059(6)
_cell_measurement_reflns_used 6468
_cell_measurement_temperature 150
_cell_measurement_theta_max 27.50
_cell_measurement_theta_min 3.10
_cell_volume 13744.6(18)
_computing_cell_refinement 'CrystalClear-SM Expert 2.0 r16'
_computing_data_collection 'CrystalClear-SM Expert 2.0 r16 (Rigaku, 2013)'
_computing_data_reduction 'CrystalClear-SM Expert 2.0 r16'
_computing_molecular_graphics 'CrystalStructure 4.1'
_computing_publication_material 'CrystalStructure 4.1 (Rigaku, 2014)'
_computing_structure_refinement 'SHELXL2013 (Sheldrick, 2008)'
_computing_structure_solution 'SIR2004 (Burla, et al., 2005)'
_diffrn_ambient_temperature 150
_diffrn_detector_area_resol_mean 7.314
_diffrn_measured_fraction_theta_full 0.975
_diffrn_measured_fraction_theta_max 0.962
_diffrn_measurement_device_type 'Rigaku Mercury70'
_diffrn_measurement_method \w
_diffrn_radiation_type 'Mo K\a'
_diffrn_radiation_wavelength 0.71075
_diffrn_reflns_av_R_equivalents 0.0586
_diffrn_reflns_Laue_measured_fraction_full 0.975
_diffrn_reflns_Laue_measured_fraction_max 0.962
_diffrn_reflns_limit_h_max 32
_diffrn_reflns_limit_h_min -32
_diffrn_reflns_limit_k_max 78
_diffrn_reflns_limit_k_min -54
_diffrn_reflns_limit_l_max 6
_diffrn_reflns_limit_l_min -11
_diffrn_reflns_number 19727
_diffrn_reflns_point_group_measured_fraction_full 0.857
_diffrn_reflns_point_group_measured_fraction_max 0.818
_diffrn_reflns_theta_full 25.242
_diffrn_reflns_theta_max 27.484
_diffrn_reflns_theta_min 3.135
_diffrn_standards_number 0
_exptl_absorpt_coefficient_mu 0.735
_exptl_absorpt_correction_T_max 0.802
_exptl_absorpt_correction_T_min 0.744
_exptl_absorpt_correction_type numerical
_exptl_absorpt_process_details 'NUMABS (Rigaku, 1999)'
_exptl_crystal_colour colorless
_exptl_crystal_density_diffrn 1.365
_exptl_crystal_density_method 'not measured'
_exptl_crystal_description block
_exptl_crystal_F_000 5856.00
_exptl_crystal_size_max 1.200
_exptl_crystal_size_mid 0.300
_exptl_crystal_size_min 0.300
_refine_diff_density_max 0.41
_refine_diff_density_min -0.44
_refine_ls_abs_structure_details
;
 Flack x determined using 1324 quotients [(I+)-(I-)]/[(I+)+(I-)]
 (Parsons and Flack (2004), Acta Cryst. A60, s61).
;
_refine_ls_abs_structure_Flack 0.004(10)
_refine_ls_extinction_method none
_refine_ls_goodness_of_fit_ref 1.015
_refine_ls_hydrogen_treatment constr
_refine_ls_number_parameters 424
_refine_ls_number_reflns 6445
_refine_ls_number_restraints 1
_refine_ls_R_factor_all 0.0812
_refine_ls_R_factor_gt 0.0515
_refine_ls_shift/su_max 0.000
_refine_ls_structure_factor_coef Fsqd
_refine_ls_weighting_details 'w = 1/[\s^2^(Fo^2^)+(0.0333P)^2^+0.0000P] where P=(Fo^2^+2Fc^2^)/3'
_refine_ls_weighting_scheme calc
_refine_ls_wR_factor_gt 0.0896
_refine_ls_wR_factor_ref 0.1007
_reflns_number_gt 4553
_reflns_number_total 6445
_reflns_threshold_expression F^2^>2.0\s(F^2^)
_cod_data_source_file ic6b03122_si_002.cif
_cod_data_source_block Complex2_4Mepy_form
_cod_original_cell_volume 13744.5(18)
_cod_database_code 4345824

loop_
_symmetry_equiv_pos_site_id
_space_group_symop_operation_xyz
1 +X,+Y,+Z
2 1/4-X,1/4+Y,1/4+Z
3 1/4+X,1/4-Y,1/4+Z
4 1/2-X,-Y,1/2+Z
5 +X,1/2+Y,1/2+Z
6 1/4-X,3/4+Y,3/4+Z
7 1/4+X,3/4-Y,3/4+Z
8 1/2-X,1/2-Y,+Z
9 1/2+X,+Y,1/2+Z
10 3/4-X,1/4+Y,3/4+Z
11 3/4+X,1/4-Y,3/4+Z
12 -X,-Y,+Z
13 1/2+X,1/2+Y,+Z
14 3/4-X,3/4+Y,1/4+Z
15 3/4+X,3/4-Y,1/4+Z
16 -X,1/2-Y,1/2+Z

loop_
_atom_site_label
_atom_site_type_symbol
_atom_site_fract_x
_atom_site_fract_y
_atom_site_fract_z
_atom_site_U_iso_or_equiv
_atom_site_adp_type
_atom_site_occupancy
_atom_site_site_symmetry_multiplicity
_atom_site_calc_flag
_atom_site_refinement_flags
Cu1 Cu 0.13367(3) 0.07659(2) 0.43168(7) 0.0332(2) Uani 1 16 d .
P1 P 0.10856(6) 0.04414(2) 0.51551(13) 0.0265(3) Uani 1 16 d .
F1 F 0.38610(15) 0.08412(6) 0.4706(4) 0.0525(11) Uani 1 16 d .
F2 F 0.40322(15) 0.06761(6) 0.6908(4) 0.0520(10) Uani 1 16 d .
F3 F 0.32264(17) 0.08336(7) 0.6486(4) 0.0637(12) Uani 1 16 d .
F4 F 0.34578(15) 0.05193(6) 0.5288(4) 0.0525(11) Uani 1 16 d .
N1 N 0.1574(2) 0.10197(8) 0.5669(5) 0.0336(13) Uani 1 16 d .
N2 N 0.1973(2) 0.07163(9) 0.2814(5) 0.0365(13) Uani 1 16 d .
N3 N 0.0841(2) 0.09448(9) 0.2852(5) 0.0379(13) Uani 1 16 d .
C1 C 0.1995(3) 0.10073(10) 0.6585(6) 0.0375(15) Uani 1 16 d .
C2 C 0.2153(3) 0.11811(12) 0.7478(6) 0.0473(19) Uani 1 16 d .
C3 C 0.1875(3) 0.13758(11) 0.7465(6) 0.0445(18) Uani 1 16 d .
C4 C 0.1440(3) 0.13880(11) 0.6557(7) 0.053(2) Uani 1 16 d .
C5 C 0.1310(3) 0.12118(10) 0.5677(7) 0.0409(17) Uani 1 16 d .
C6 C 0.2045(4) 0.15695(12) 0.8406(7) 0.079(3) Uani 1 16 d .
C7 C 0.1857(3) 0.06403(12) 0.1452(6) 0.0458(19) Uani 1 16 d .
C8 C 0.2240(3) 0.05708(12) 0.0456(6) 0.0469(19) Uani 1 16 d .
C9 C 0.2768(3) 0.05792(11) 0.0817(6) 0.0382(16) Uani 1 16 d .
C10 C 0.2888(3) 0.06620(11) 0.2209(6) 0.0403(17) Uani 1 16 d .
C11 C 0.2485(3) 0.07276(10) 0.3151(6) 0.0347(15) Uani 1 16 d .
C12 C 0.3194(3) 0.05029(13) -0.0239(6) 0.053(2) Uani 1 16 d .
C13 C 0.0461(2) 0.04243(9) 0.6213(5) 0.0257(13) Uani 1 16 d .
C14 C 0.0416(2) 0.05379(9) 0.7581(6) 0.0289(14) Uani 1 16 d .
C15 C -0.0069(2) 0.05313(10) 0.8335(6) 0.0301(15) Uani 1 16 d .
C16 C -0.0497(3) 0.04166(10) 0.7778(6) 0.0408(17) Uani 1 16 d .
C17 C -0.0451(3) 0.03047(10) 0.6463(6) 0.0391(16) Uani 1 16 d .
C18 C 0.0026(3) 0.03087(10) 0.5684(6) 0.0310(14) Uani 1 16 d .
C19 C 0.0868(3) 0.06632(12) 0.8239(6) 0.0407(17) Uani 1 16 d .
C20 C 0.0974(2) 0.02463(10) 0.3619(6) 0.0287(14) Uani 1 16 d .
C21 C 0.1143(2) 0.00320(10) 0.3643(6) 0.0302(14) Uani 1 16 d .
C22 C 0.1040(3) -0.01098(10) 0.2476(6) 0.0349(15) Uani 1 16 d .
C23 C 0.0776(3) -0.00309(11) 0.1237(6) 0.0418(17) Uani 1 16 d .
C24 C 0.0611(3) 0.01823(11) 0.1170(6) 0.0474(19) Uani 1 16 d .
C25 C 0.0710(3) 0.03227(10) 0.2344(6) 0.0407(17) Uani 1 16 d .
C26 C 0.1559(2) 0.02879(9) 0.6291(5) 0.0265(14) Uani 1 16 d .
C27 C 0.2100(2) 0.03142(11) 0.5993(5) 0.0328(15) Uani 1 16 d .
C28 C 0.2477(2) 0.01881(11) 0.6714(7) 0.0403(15) Uani 1 16 d .
C29 C 0.2320(3) 0.00319(11) 0.7749(6) 0.0428(17) Uani 1 16 d .
C30 C 0.1794(3) 0.00095(12) 0.8095(6) 0.0424(18) Uani 1 16 d .
C31 C 0.1410(3) 0.01360(10) 0.7370(6) 0.0336(15) Uani 1 16 d .
C32 C 0.0335(3) 0.09023(11) 0.2525(7) 0.0392(16) Uani 1 16 d .
C33 C 0.0069(3) 0.09973(12) 0.1350(7) 0.0448(18) Uani 1 16 d .
C34 C 0.0326(3) 0.11453(11) 0.0440(7) 0.0461(18) Uani 1 16 d .
C35 C 0.0837(3) 0.11998(12) 0.0821(7) 0.0495(19) Uani 1 16 d .
C36 C 0.1074(3) 0.10975(11) 0.2006(8) 0.0483(19) Uani 1 16 d .
C37 C 0.0072(4) 0.12383(14) -0.0938(8) 0.077(3) Uani 1 16 d .
B1 B 0.3647(3) 0.07179(13) 0.5847(7) 0.0362(18) Uani 1 16 d .
H1 H 0.21925 0.0874 0.66223 0.0450 Uiso 1 16 calc R
H2 H 0.24558 0.11657 0.81028 0.0567 Uiso 1 16 calc R
H4 H 0.12293 0.15178 0.65351 0.0639 Uiso 1 16 calc R
H5 H 0.1014 0.12268 0.50295 0.0490 Uiso 1 16 calc R
H6A H 0.23626 0.15296 0.89785 0.0947 Uiso 1 16 calc R
H6B H 0.2127 0.1695 0.77619 0.0947 Uiso 1 16 calc R
H6C H 0.17567 0.16093 0.90873 0.0947 Uiso 1 16 calc R
H7 H 0.14945 0.0634 0.11587 0.0549 Uiso 1 16 calc R
H8 H 0.21354 0.05166 -0.049 0.0562 Uiso 1 16 calc R
H10 H 0.32481 0.06737 0.25162 0.0484 Uiso 1 16 calc R
H11 H 0.25806 0.07842 0.40968 0.0416 Uiso 1 16 calc R
H12A H 0.3544 0.05222 0.02225 0.0637 Uiso 1 16 calc R
H12B H 0.31389 0.03471 -0.04739 0.0637 Uiso 1 16 calc R
H12C H 0.31761 0.05899 -0.11543 0.0637 Uiso 1 16 calc R
H15 H -0.01043 0.06073 0.92518 0.0361 Uiso 1 16 calc R
H16 H -0.08249 0.04151 0.83044 0.0489 Uiso 1 16 calc R
H17 H -0.07457 0.02243 0.60846 0.0469 Uiso 1 16 calc R
H18 H 0.00538 0.02308 0.47727 0.0372 Uiso 1 16 calc R
H19A H 0.11785 0.06524 0.75838 0.0488 Uiso 1 16 calc R
H19B H 0.07668 0.08181 0.83515 0.0488 Uiso 1 16 calc R
H19C H 0.09565 0.06015 0.92136 0.0488 Uiso 1 16 calc R
H21 H 0.13357 -0.00204 0.44785 0.0363 Uiso 1 16 calc R
H22 H 0.11485 -0.02594 0.25241 0.0418 Uiso 1 16 calc R
H23 H 0.07086 -0.01266 0.04245 0.0501 Uiso 1 16 calc R
H24 H 0.04277 0.02345 0.03166 0.0569 Uiso 1 16 calc R
H25 H 0.05997 0.0472 0.22888 0.0488 Uiso 1 16 calc R
H27 H 0.22106 0.04205 0.52841 0.0393 Uiso 1 16 calc R
H28 H 0.28442 0.02083 0.65019 0.0483 Uiso 1 16 calc R
H29 H 0.25775 -0.00592 0.82162 0.0514 Uiso 1 16 calc R
H30 H 0.1688 -0.00931 0.88345 0.0508 Uiso 1 16 calc R
H31 H 0.10451 0.01184 0.76155 0.0404 Uiso 1 16 calc R
H32 H 0.01469 0.08011 0.31335 0.0470 Uiso 1 16 calc R
H33 H -0.02925 0.09606 0.11671 0.0537 Uiso 1 16 calc R
H35 H 0.10253 0.13077 0.0269 0.0595 Uiso 1 16 calc R
H36 H 0.14289 0.11381 0.22419 0.0579 Uiso 1 16 calc R
H37A H -0.02913 0.11815 -0.10307 0.0923 Uiso 1 16 calc R
H37B H 0.00624 0.13992 -0.08691 0.0923 Uiso 1 16 calc R
H37C H 0.02803 0.11947 -0.18097 0.0923 Uiso 1 16 calc R

loop_
_atom_site_aniso_label
_atom_site_aniso_U_11
_atom_site_aniso_U_22
_atom_site_aniso_U_33
_atom_site_aniso_U_12
_atom_site_aniso_U_13
_atom_site_aniso_U_23
Cu1 0.0419(5) 0.0268(4) 0.0308(3) -0.0047(4) 0.0012(4) -0.0013(3)
P1 0.0322(10) 0.0235(9) 0.0238(6) 0.0007(7) -0.0022(6) -0.0026(6)
F1 0.058(3) 0.043(3) 0.056(2) -0.004(2) 0.0019(18) 0.0161(17)
F2 0.052(3) 0.047(2) 0.057(2) -0.0004(19) -0.015(2) 0.0083(19)
F3 0.054(3) 0.076(3) 0.060(2) 0.023(2) 0.006(2) -0.006(2)
F4 0.060(3) 0.047(3) 0.0508(19) -0.012(2) -0.0074(19) 0.0051(18)
N1 0.040(4) 0.026(3) 0.035(3) -0.005(3) 0.002(2) -0.006(2)
N2 0.039(4) 0.044(4) 0.026(2) -0.004(3) 0.001(2) 0.001(2)
N3 0.028(3) 0.035(3) 0.051(3) -0.005(3) -0.001(2) 0.003(3)
C1 0.039(4) 0.034(4) 0.039(3) 0.002(3) -0.000(3) -0.008(3)
C2 0.057(5) 0.045(5) 0.040(3) -0.013(4) 0.003(3) -0.014(3)
C3 0.065(5) 0.032(4) 0.036(3) -0.012(4) 0.010(3) -0.001(3)
C4 0.077(6) 0.035(4) 0.048(4) 0.003(4) 0.009(4) -0.004(3)
C5 0.055(5) 0.024(4) 0.044(3) 0.001(3) -0.001(3) -0.004(3)
C6 0.143(9) 0.039(5) 0.054(4) -0.026(6) 0.006(5) -0.009(4)
C7 0.034(4) 0.072(5) 0.032(3) -0.001(4) -0.005(3) -0.010(3)
C8 0.039(4) 0.071(6) 0.030(3) 0.007(4) -0.001(3) -0.009(3)
C9 0.039(4) 0.036(4) 0.040(3) 0.002(3) 0.008(3) 0.004(3)
C10 0.031(4) 0.047(4) 0.043(4) 0.002(3) -0.003(3) 0.002(3)
C11 0.033(4) 0.039(4) 0.032(3) -0.001(3) -0.001(3) 0.001(3)
C12 0.045(5) 0.069(6) 0.046(4) 0.011(4) 0.006(3) -0.008(3)
C13 0.029(4) 0.025(3) 0.024(2) 0.003(3) 0.002(2) 0.001(2)
C14 0.029(4) 0.025(3) 0.034(3) 0.010(3) -0.006(3) 0.002(3)
C15 0.030(4) 0.030(4) 0.030(3) 0.010(3) 0.004(3) 0.007(2)
C16 0.035(4) 0.041(4) 0.046(4) 0.008(3) 0.007(3) 0.016(3)
C17 0.032(4) 0.033(4) 0.052(4) -0.004(3) -0.002(3) 0.003(3)
C18 0.028(4) 0.028(4) 0.036(3) 0.002(3) -0.006(3) -0.002(2)
C19 0.042(4) 0.048(5) 0.033(3) 0.003(4) -0.000(3) -0.015(3)
C20 0.027(4) 0.028(4) 0.031(3) 0.000(3) 0.003(2) 0.003(2)
C21 0.036(4) 0.027(4) 0.029(3) 0.002(3) -0.000(2) -0.003(2)
C22 0.043(4) 0.028(4) 0.034(3) 0.003(3) -0.001(3) -0.010(3)
C23 0.052(5) 0.039(4) 0.034(3) -0.001(4) -0.001(3) -0.015(3)
C24 0.074(6) 0.034(4) 0.035(3) 0.006(4) -0.020(3) -0.004(3)
C25 0.061(5) 0.028(4) 0.033(3) 0.007(4) -0.012(3) -0.001(3)
C26 0.029(4) 0.022(3) 0.028(3) -0.002(3) 0.001(2) -0.003(2)
C27 0.026(4) 0.047(4) 0.025(3) -0.003(3) 0.001(2) 0.002(3)
C28 0.023(3) 0.056(5) 0.042(3) 0.003(3) -0.000(3) -0.001(3)
C29 0.041(4) 0.049(5) 0.038(3) 0.011(4) -0.002(3) 0.007(3)
C30 0.042(5) 0.050(5) 0.035(3) 0.000(4) -0.008(3) 0.015(3)
C31 0.030(4) 0.035(4) 0.036(3) -0.002(3) 0.003(3) 0.002(3)
C32 0.033(4) 0.035(4) 0.050(4) -0.007(3) 0.006(3) -0.009(3)
C33 0.030(4) 0.047(5) 0.058(4) 0.006(4) -0.008(3) -0.017(3)
C34 0.050(5) 0.033(4) 0.055(4) 0.015(4) -0.015(4) -0.013(3)
C35 0.052(5) 0.043(5) 0.054(4) 0.004(4) -0.005(4) 0.008(3)
C36 0.040(5) 0.047(5) 0.057(4) -0.011(4) -0.008(3) 0.021(4)
C37 0.089(7) 0.065(6) 0.077(5) 0.030(5) -0.036(5) -0.012(4)
B1 0.037(5) 0.036(5) 0.035(3) 0.003(4) 0.000(3) 0.005(3)

loop_
_atom_type_symbol
_atom_type_description
_atom_type_scat_dispersion_real
_atom_type_scat_dispersion_imag
_atom_type_scat_source
C C 0.0033 0.0016
;
International Tables for Crystallography
(Vol. C, Tables 4.2.6.8 and 6.1.1.4)
;
H H 0.0000 0.0000
;
International Tables for Crystallography
(Vol. C, Table 6.1.1.4)
;
B B 0.0013 0.0007
;
International Tables for Crystallography
(Vol. C, Tables 4.2.6.8 and 6.1.1.4)
;
Cu Cu 0.3201 1.2651
;
International Tables for Crystallography
(Vol. C, Tables 4.2.6.8 and 6.1.1.4)
;
F F 0.0171 0.0103
;
International Tables for Crystallography
(Vol. C, Tables 4.2.6.8 and 6.1.1.4)
;
N N 0.0061 0.0033
;
International Tables for Crystallography
(Vol. C, Tables 4.2.6.8 and 6.1.1.4)
;
P P 0.1023 0.0942
;
International Tables for Crystallography
(Vol. C, Tables 4.2.6.8 and 6.1.1.4)
;

loop_
_geom_angle_atom_site_label_1
_geom_angle_atom_site_label_2
_geom_angle_atom_site_label_3
_geom_angle
_geom_angle_publ_flag
P1 Cu1 N1 123.49(13) yes
P1 Cu1 N2 107.94(16) yes
P1 Cu1 N3 120.32(16) yes
N1 Cu1 N2 105.5(2) yes
N1 Cu1 N3 98.9(2) yes
N2 Cu1 N3 96.85(19) yes
Cu1 P1 C13 118.19(18) yes
Cu1 P1 C20 111.21(18) yes
Cu1 P1 C26 117.55(19) yes
C13 P1 C20 102.8(2) yes
C13 P1 C26 103.7(2) yes
C20 P1 C26 101.0(2) yes
Cu1 N1 C1 123.4(4) yes
Cu1 N1 C5 120.9(4) yes
C1 N1 C5 115.7(5) yes
Cu1 N2 C7 118.1(4) yes
Cu1 N2 C11 125.5(3) yes
C7 N2 C11 115.9(5) yes
Cu1 N3 C32 127.0(4) yes
Cu1 N3 C36 117.1(4) yes
C32 N3 C36 115.3(5) yes
N1 C1 C2 122.6(6) yes
C1 C2 C3 120.3(6) yes
C2 C3 C4 117.3(6) yes
C2 C3 C6 121.3(7) yes
C4 C3 C6 121.3(7) yes
C3 C4 C5 119.6(7) yes
N1 C5 C4 124.4(6) yes
N2 C7 C8 123.3(6) yes
C7 C8 C9 120.6(5) yes
C8 C9 C10 116.1(6) yes
C8 C9 C12 121.8(5) yes
C10 C9 C12 122.0(6) yes
C9 C10 C11 120.2(6) yes
N2 C11 C10 123.9(5) yes
P1 C13 C14 119.4(4) yes
P1 C13 C18 121.6(4) yes
C14 C13 C18 119.0(5) yes
C13 C14 C15 118.6(5) yes
C13 C14 C19 122.3(5) yes
C15 C14 C19 119.1(5) yes
C14 C15 C16 121.3(5) yes
C15 C16 C17 120.0(6) yes
C16 C17 C18 120.1(6) yes
C13 C18 C17 121.1(5) yes
P1 C20 C21 123.5(4) yes
P1 C20 C25 118.2(4) yes
C21 C20 C25 118.2(5) yes
C20 C21 C22 121.4(5) yes
C21 C22 C23 119.1(6) yes
C22 C23 C24 120.8(6) yes
C23 C24 C25 119.9(6) yes
C20 C25 C24 120.5(6) yes
P1 C26 C27 118.0(4) yes
P1 C26 C31 123.7(5) yes
C27 C26 C31 118.2(5) yes
C26 C27 C28 121.0(5) yes
C27 C28 C29 120.0(6) yes
C28 C29 C30 119.8(6) yes
C29 C30 C31 120.5(6) yes
C26 C31 C30 120.5(6) yes
N3 C32 C33 123.5(6) yes
C32 C33 C34 120.2(6) yes
C33 C34 C35 116.6(6) yes
C33 C34 C37 122.5(7) yes
C35 C34 C37 120.9(6) yes
C34 C35 C36 119.5(6) yes
N3 C36 C35 124.7(7) yes
F1 B1 F2 110.0(6) yes
F1 B1 F3 109.2(6) yes
F1 B1 F4 109.5(5) yes
F2 B1 F3 109.7(5) yes
F2 B1 F4 109.3(6) yes
F3 B1 F4 109.1(6) yes
N1 C1 H1 118.689 no
C2 C1 H1 118.666 no
C1 C2 H2 119.863 no
C3 C2 H2 119.837 no
C3 C4 H4 120.188 no
C5 C4 H4 120.232 no
N1 C5 H5 117.831 no
C4 C5 H5 117.780 no
C3 C6 H6A 109.459 no
C3 C6 H6B 109.462 no
C3 C6 H6C 109.459 no
H6A C6 H6B 109.467 no
H6A C6 H6C 109.477 no
H6B C6 H6C 109.503 no
N2 C7 H7 118.356 no
C8 C7 H7 118.355 no
C7 C8 H8 119.706 no
C9 C8 H8 119.695 no
C9 C10 H10 119.896 no
C11 C10 H10 119.914 no
N2 C11 H11 118.047 no
C10 C11 H11 118.066 no
C9 C12 H12A 109.450 no
C9 C12 H12B 109.487 no
C9 C12 H12C 109.457 no
H12A C12 H12B 109.496 no
H12A C12 H12C 109.469 no
H12B C12 H12C 109.468 no
C14 C15 H15 119.364 no
C16 C15 H15 119.361 no
C15 C16 H16 119.981 no
C17 C16 H16 120.005 no
C16 C17 H17 119.956 no
C18 C17 H17 119.966 no
C13 C18 H18 119.456 no
C17 C18 H18 119.478 no
C14 C19 H19A 109.475 no
C14 C19 H19B 109.477 no
C14 C19 H19C 109.474 no
H19A C19 H19B 109.466 no
H19A C19 H19C 109.467 no
H19B C19 H19C 109.467 no
C20 C21 H21 119.277 no
C22 C21 H21 119.285 no
C21 C22 H22 120.433 no
C23 C22 H22 120.438 no
C22 C23 H23 119.628 no
C24 C23 H23 119.597 no
C23 C24 H24 120.070 no
C25 C24 H24 120.048 no
C20 C25 H25 119.761 no
C24 C25 H25 119.766 no
C26 C27 H27 119.507 no
C28 C27 H27 119.509 no
C27 C28 H28 119.993 no
C29 C28 H28 120.010 no
C28 C29 H29 120.097 no
C30 C29 H29 120.083 no
C29 C30 H30 119.754 no
C31 C30 H30 119.758 no
C26 C31 H31 119.769 no
C30 C31 H31 119.778 no
N3 C32 H32 118.241 no
C33 C32 H32 118.247 no
C32 C33 H33 119.890 no
C34 C33 H33 119.889 no
C34 C35 H35 120.229 no
C36 C35 H35 120.252 no
N3 C36 H36 117.661 no
C35 C36 H36 117.669 no
C34 C37 H37A 109.468 no
C34 C37 H37B 109.471 no
C34 C37 H37C 109.469 no
H37A C37 H37B 109.470 no
H37A C37 H37C 109.473 no
H37B C37 H37C 109.478 no

loop_
_geom_bond_atom_site_label_1
_geom_bond_atom_site_label_2
_geom_bond_distance
_geom_bond_publ_flag
Cu1 P1 2.2031(17) yes
Cu1 N1 2.053(5) yes
Cu1 N2 2.115(5) yes
Cu1 N3 2.115(5) yes
P1 C13 1.840(6) yes
P1 C20 1.843(6) yes
P1 C26 1.825(6) yes
F1 B1 1.381(8) yes
F2 B1 1.383(8) yes
F3 B1 1.394(9) yes
F4 B1 1.391(9) yes
N1 C1 1.344(8) yes
N1 C5 1.342(8) yes
N2 C7 1.342(7) yes
N2 C11 1.324(8) yes
N3 C32 1.330(9) yes
N3 C36 1.335(9) yes
C1 C2 1.385(9) yes
C2 C3 1.375(10) yes
C3 C4 1.366(10) yes
C3 C6 1.512(10) yes
C4 C5 1.371(9) yes
C7 C8 1.381(9) yes
C8 C9 1.366(10) yes
C9 C10 1.383(8) yes
C9 C12 1.505(9) yes
C10 C11 1.379(9) yes
C13 C14 1.417(7) yes
C13 C18 1.383(8) yes
C14 C15 1.395(8) yes
C14 C19 1.491(8) yes
C15 C16 1.377(9) yes
C16 C17 1.370(8) yes
C17 C18 1.389(9) yes
C20 C21 1.370(9) yes
C20 C25 1.404(8) yes
C21 C22 1.383(8) yes
C22 C23 1.383(8) yes
C23 C24 1.361(10) yes
C24 C25 1.381(8) yes
C26 C27 1.394(8) yes
C26 C31 1.392(8) yes
C27 C28 1.381(9) yes
C28 C29 1.388(9) yes
C29 C30 1.364(10) yes
C30 C31 1.394(9) yes
C32 C33 1.378(9) yes
C33 C34 1.377(10) yes
C34 C35 1.369(11) yes
C34 C37 1.505(10) yes
C35 C36 1.371(10) yes
C1 H1 0.950 no
C2 H2 0.950 no
C4 H4 0.950 no
C5 H5 0.950 no
C6 H6A 0.980 no
C6 H6B 0.980 no
C6 H6C 0.980 no
C7 H7 0.950 no
C8 H8 0.950 no
C10 H10 0.950 no
C11 H11 0.950 no
C12 H12A 0.980 no
C12 H12B 0.980 no
C12 H12C 0.980 no
C15 H15 0.950 no
C16 H16 0.950 no
C17 H17 0.950 no
C18 H18 0.950 no
C19 H19A 0.980 no
C19 H19B 0.980 no
C19 H19C 0.980 no
C21 H21 0.950 no
C22 H22 0.950 no
C23 H23 0.950 no
C24 H24 0.950 no
C25 H25 0.950 no
C27 H27 0.950 no
C28 H28 0.950 no
C29 H29 0.950 no
C30 H30 0.950 no
C31 H31 0.950 no
C32 H32 0.950 no
C33 H33 0.950 no
C35 H35 0.950 no
C36 H36 0.950 no
C37 H37A 0.980 no
C37 H37B 0.980 no
C37 H37C 0.980 no

loop_
_geom_contact_atom_site_label_1
_geom_contact_atom_site_label_2
_geom_contact_distance
_geom_contact_publ_flag
_geom_contact_site_symmetry_2
Cu1 C25 3.589(6) no .
P1 C19 3.135(6) no .
N1 C3 2.805(8) no .
N1 C36 3.562(8) no .
N2 C9 2.814(8) no .
N2 C36 3.316(9) no .
N3 C5 3.239(8) no .
N3 C7 3.396(9) no .
N3 C34 2.806(8) no .
C1 C4 2.701(9) no .
C2 C5 2.674(10) no .
C5 C36 3.430(9) no .
C7 C10 2.679(9) no .
C7 C25 3.560(10) no .
C7 C36 3.441(10) no .
C8 C11 2.679(8) no .
C13 C16 2.789(9) no .
C13 C25 3.594(7) no .
C13 C31 3.138(8) no .
C14 C17 2.786(8) no .
C14 C26 3.451(8) no .
C14 C31 3.499(8) no .
C15 C18 2.754(8) no .
C18 C20 3.046(8) no .
C18 C25 3.466(8) no .
C19 C26 3.360(8) no .
C19 C31 3.567(9) no .
C20 C23 2.772(8) no .
C20 C27 3.570(8) no .
C21 C24 2.753(8) no .
C21 C26 3.033(7) no .
C21 C31 3.482(7) no .
C22 C25 2.757(9) no .
C26 C29 2.792(9) no .
C27 C30 2.757(9) no .
C28 C31 2.762(9) no .
C32 C35 2.685(10) no .
C33 C36 2.662(10) no .
F1 C10 3.496(7) no .
F1 C15 3.506(7) no 9_554
F1 C16 3.502(7) no 9_554
F1 C33 3.508(8) no 9_555
F1 C35 3.326(8) no 3_555
F1 C36 3.490(8) no 3_555
F2 C4 3.288(7) no 3_555
F2 C12 3.485(7) no 1_556
F2 C22 3.483(7) no 4_555
F2 C32 3.593(8) no 9_555
F2 C33 3.293(8) no 9_555
F3 C1 3.269(8) no .
F3 C2 3.539(8) no .
F3 C4 3.381(8) no 3_555
F3 C5 3.478(7) no 3_555
F3 C11 3.593(7) no .
F3 C12 3.569(7) no 1_556
F4 C10 3.239(7) no .
F4 C11 3.359(7) no .
F4 C16 3.520(7) no 9_554
F4 C22 3.416(7) no 4_555
F4 C28 3.431(7) no .
C1 F3 3.269(8) no .
C2 F3 3.539(8) no .
C3 C32 3.531(9) no 3_555
C4 F2 3.288(7) no 11_454
C4 F3 3.381(8) no 11_454
C5 F3 3.478(7) no 11_454
C6 C14 3.570(10) no 3_555
C6 C15 3.407(9) no 3_555
C6 C16 3.549(9) no 3_555
C10 F1 3.496(7) no .
C10 F4 3.239(7) no .
C11 F3 3.593(7) no .
C11 F4 3.359(7) no .
C11 C37 3.553(10) no 3_555
C12 F2 3.485(7) no 1_554
C12 F3 3.569(7) no 1_554
C14 C6 3.570(10) no 11_454
C15 F1 3.506(7) no 9_455
C15 C6 3.407(9) no 11_454
C16 F1 3.502(7) no 9_455
C16 F4 3.520(7) no 9_455
C16 C6 3.549(9) no 11_454
C22 F2 3.483(7) no 4_554
C22 F4 3.416(7) no 4_554
C28 F4 3.431(7) no .
C32 F2 3.593(8) no 9_454
C32 C3 3.531(9) no 11_454
C33 F1 3.508(8) no 9_454
C33 F2 3.293(8) no 9_454
C35 F1 3.326(8) no 11_454
C36 F1 3.490(8) no 11_454
C37 C11 3.553(10) no 11_454
Cu1 H1 3.0602 no .
Cu1 H5 2.9847 no .
Cu1 H7 2.9813 no .
Cu1 H11 3.1333 no .
Cu1 H19A 3.0480 no .
Cu1 H25 3.1546 no .
Cu1 H27 3.1594 no .
Cu1 H32 3.1806 no .
Cu1 H36 2.9424 no .
P1 H18 2.9112 no .
P1 H19A 2.5459 no .
P1 H21 2.9387 no .
P1 H25 2.8615 no .
P1 H27 2.8316 no .
P1 H31 2.9615 no .
N1 H2 3.2403 no .
N1 H4 3.2425 no .
N1 H11 3.2323 no .
N1 H19A 2.9898 no .
N1 H19B 3.3834 no .
N1 H36 3.1900 no .
N2 H8 3.2396 no .
N2 H10 3.2261 no .
N2 H27 2.9212 no .
N2 H36 2.9491 no .
N3 H5 2.6398 no .
N3 H7 2.9306 no .
N3 H25 2.9789 no .
N3 H33 3.2279 no .
N3 H35 3.2384 no .
C1 H5 3.1334 no .
C1 H11 3.0038 no .
C1 H19A 3.1091 no .
C2 H4 3.2084 no .
C2 H6A 2.5659 no .
C2 H6B 3.1330 no .
C2 H6C 3.1398 no .
C3 H1 3.2414 no .
C3 H5 3.2099 no .
C4 H2 3.2052 no .
C4 H6A 3.2966 no .
C4 H6B 2.7629 no .
C4 H6C 2.7628 no .
C5 H1 3.1380 no .
C5 H36 3.1399 no .
C6 H2 2.6750 no .
C6 H4 2.6719 no .
C7 H11 3.1206 no .
C7 H25 3.4054 no .
C7 H36 3.2878 no .
C8 H10 3.2012 no .
C8 H12A 3.2958 no .
C8 H12B 2.7652 no .
C8 H12C 2.7649 no .
C9 H7 3.2311 no .
C9 H11 3.2396 no .
C10 H8 3.2027 no .
C10 H12A 2.5770 no .
C10 H12B 3.1456 no .
C10 H12C 3.1449 no .
C10 H27 3.5659 no .
C11 H1 3.3326 no .
C11 H7 3.1194 no .
C11 H27 2.7653 no .
C12 H8 2.6701 no .
C12 H10 2.6932 no .
C13 H15 3.2770 no .
C13 H17 3.2669 no .
C13 H19A 2.5880 no .
C13 H19B 3.1661 no .
C13 H19C 3.1645 no .
C13 H25 3.5632 no .
C13 H31 2.6843 no .
C14 H16 3.2703 no .
C14 H18 3.2718 no .
C14 H31 2.9993 no .
C15 H17 3.2367 no .
C15 H19A 3.2899 no .
C15 H19B 2.7287 no .
C15 H19C 2.7288 no .
C16 H18 3.2427 no .
C17 H15 3.2318 no .
C18 H16 3.2486 no .
C18 H25 3.5232 no .
C18 H31 3.3047 no .
C19 H15 2.6298 no .
C19 H31 3.3861 no .
C20 H7 3.4881 no .
C20 H18 2.5359 no .
C20 H22 3.2561 no .
C20 H24 3.2759 no .
C21 H18 3.1597 no .
C21 H23 3.2433 no .
C21 H25 3.2395 no .
C22 H24 3.2432 no .
C23 H21 3.2409 no .
C23 H25 3.2288 no .
C24 H7 3.5297 no .
C24 H18 3.5458 no .
C24 H22 3.2422 no .
C25 H7 2.9321 no .
C25 H18 2.7957 no .
C25 H21 3.2416 no .
C25 H23 3.2308 no .
C25 H32 3.3098 no .
C26 H19A 2.6783 no .
C26 H19C 3.5847 no .
C26 H21 2.5470 no .
C26 H28 3.2698 no .
C26 H30 3.2725 no .
C27 H1 3.4554 no .
C27 H11 3.5395 no .
C27 H19A 3.4104 no .
C27 H21 3.1111 no .
C27 H29 3.2546 no .
C27 H31 3.2513 no .
C28 H30 3.2393 no .
C29 H27 3.2523 no .
C29 H31 3.2472 no .
C30 H21 3.4590 no .
C30 H28 3.2374 no .
C31 H19A 3.1965 no .
C31 H19C 3.4717 no .
C31 H21 2.7786 no .
C31 H27 3.2494 no .
C31 H29 3.2532 no .
C32 H5 3.4473 no .
C32 H7 3.5575 no .
C32 H25 2.7056 no .
C32 H36 3.1096 no .
C33 H25 3.5601 no .
C33 H35 3.2051 no .
C33 H37A 2.5824 no .
C33 H37B 3.1551 no .
C33 H37C 3.1331 no .
C34 H32 3.2339 no .
C34 H36 3.2113 no .
C35 H33 3.2023 no .
C35 H37A 3.2900 no .
C35 H37B 2.7510 no .
C35 H37C 2.7512 no .
C36 H5 2.8378 no .
C36 H7 3.1030 no .
C36 H32 3.1134 no .
C37 H33 2.6977 no .
C37 H35 2.6631 no .
H1 H2 2.3142 no .
H1 H11 2.5340 no .
H1 H19A 3.0086 no .
H1 H27 3.0073 no .
H2 H6A 2.3587 no .
H2 H6B 3.3340 no .
H2 H6C 3.3366 no .
H4 H5 2.2926 no .
H4 H6A 3.5991 no .
H4 H6B 2.7324 no .
H4 H6C 2.7106 no .
H5 H36 2.7712 no .
H7 H8 2.3034 no .
H7 H25 2.6567 no .
H7 H36 3.2182 no .
H8 H12A 3.5967 no .
H8 H12B 2.7233 no .
H8 H12C 2.7188 no .
H10 H11 2.2998 no .
H10 H12A 2.3805 no .
H10 H12B 3.3561 no .
H10 H12C 3.3495 no .
H11 H27 2.6247 no .
H15 H16 2.3170 no .
H15 H19A 3.5662 no .
H15 H19B 2.6621 no .
H15 H19C 2.6655 no .
H16 H17 2.3194 no .
H17 H18 2.3306 no .
H18 H21 3.5736 no .
H18 H25 3.0053 no .
H19A H31 3.2613 no .
H19C H31 3.2762 no .
H21 H22 2.3296 no .
H21 H27 3.5400 no .
H21 H31 3.0373 no .
H22 H23 2.3340 no .
H23 H24 2.3064 no .
H24 H25 2.3287 no .
H25 H32 2.4227 no .
H27 H28 2.3234 no .
H28 H29 2.3395 no .
H29 H30 2.3122 no .
H30 H31 2.3377 no .
H32 H33 2.3008 no .
H33 H37A 2.3913 no .
H33 H37B 3.3551 no .
H33 H37C 3.3586 no .
H35 H36 2.2905 no .
H35 H37A 3.5915 no .
H35 H37B 2.6854 no .
H35 H37C 2.7348 no .
F1 H6C 2.9941 no 3_554
F1 H10 2.7007 no .
F1 H11 3.2814 no .
F1 H15 2.9905 no 9_554
F1 H16 2.9858 no 9_554
F1 H33 2.6041 no 9_555
F1 H35 2.8813 no 3_555
F1 H36 3.1679 no 3_555
F1 H37A 3.0412 no 9_555
F2 H4 2.7762 no 3_555
F2 H6B 3.4599 no 3_555
F2 H12A 3.3600 no 1_556
F2 H12C 2.8189 no 1_556
F2 H15 3.2561 no 9_554
F2 H22 2.6310 no 4_555
F2 H32 3.1045 no 9_555
F2 H33 2.5120 no 9_555
F3 H1 2.6119 no .
F3 H2 3.1523 no .
F3 H4 2.7712 no 3_555
F3 H5 2.9216 no 3_555
F3 H11 2.7118 no .
F3 H12C 2.5927 no 1_556
F4 H10 2.7178 no .
F4 H11 2.9319 no .
F4 H12C 3.3096 no 1_556
F4 H16 2.6149 no 9_554
F4 H22 2.7438 no 4_555
F4 H23 3.1768 no 4_555
F4 H27 3.1903 no .
F4 H28 2.6724 no .
F4 H30 2.9240 no 4_554
N2 H37B 2.9644 no 3_555
C2 H5 3.4643 no 3_555
C2 H37C 3.3790 no 3_556
C3 H32 3.2154 no 3_555
C3 H35 3.3316 no 1_556
C4 H33 3.3669 no 3_555
C4 H35 3.5356 no 1_556
C4 H37C 3.4688 no 1_556
C5 H2 3.4842 no 11_454
C5 H33 3.5094 no 3_555
C5 H37C 3.4397 no 1_556
C6 H12A 3.5858 no 11_455
C6 H32 3.0228 no 3_555
C6 H35 3.4510 no 1_556
C6 H37A 3.1788 no 3_556
C6 H37C 3.1967 no 3_556
C7 H19C 3.0401 no 1_554
C7 H37B 3.3149 no 3_555
C8 H19C 3.4183 no 1_554
C8 H37B 3.4846 no 3_555
C9 H37B 3.2929 no 3_555
C10 H37B 2.8361 no 3_555
C11 H37B 2.6553 no 3_555
C12 H4 3.2732 no 3_554
C12 H17 3.3739 no 9_554
C12 H21 3.1706 no 4_554
C12 H22 2.9958 no 4_554
C12 H28 3.5480 no 1_554
C13 H6B 3.2353 no 11_454
C14 H6A 3.1337 no 11_454
C14 H6B 3.3048 no 11_454
C14 H24 3.0768 no 1_556
C15 H6A 3.1530 no 11_454
C15 H6B 3.3180 no 11_454
C15 H6C 3.1803 no 11_454
C15 H23 3.4878 no 12_556
C15 H24 2.8270 no 1_556
C16 H6B 3.2860 no 11_454
C16 H6C 3.1347 no 11_454
C16 H10 3.5255 no 9_455
C16 H12A 3.3924 no 9_455
C16 H23 3.0112 no 12_556
C16 H24 3.4427 no 1_556
C16 H31 3.5324 no 12_555
C17 H6B 3.2321 no 11_454
C17 H12A 3.0608 no 9_455
C17 H21 3.3342 no 12_555
C17 H31 3.1480 no 12_555
C18 H6B 3.1996 no 11_454
C18 H18 3.3845 no 12_555
C19 H6A 3.5181 no 11_454
C19 H7 3.0697 no 1_556
C19 H8 3.4987 no 1_556
C19 H24 3.3923 no 1_556
C19 H37C 3.5507 no 1_556
C21 H12B 3.0316 no 4_555
C21 H17 2.8737 no 12_555
C21 H18 3.5534 no 12_555
C21 H28 3.5100 no 4_554
C21 H29 3.2413 no 4_554
C22 H12B 3.1221 no 4_555
C22 H17 3.4048 no 12_555
C22 H18 3.5165 no 12_555
C22 H28 2.9985 no 4_554
C23 H16 3.5270 no 12_554
C23 H24 3.3701 no 12_555
C23 H30 3.1747 no 1_554
C23 H31 3.4526 no 1_554
C24 H15 3.5885 no 1_554
C24 H19C 3.2161 no 1_554
C24 H23 3.3989 no 12_555
C24 H31 3.4041 no 1_554
C25 H19C 3.3466 no 1_554
C26 H8 3.5257 no 1_556
C27 H8 3.3985 no 1_556
C27 H29 3.0516 no 4_554
C28 H8 3.3253 no 1_556
C28 H12B 3.1796 no 1_556
C28 H12C 3.5675 no 1_556
C28 H22 3.5558 no 4_555
C28 H29 3.2492 no 4_554
C28 H30 3.3853 no 4_554
C29 H8 3.3761 no 1_556
C29 H12B 3.2345 no 1_556
C30 H8 3.4424 no 1_556
C30 H16 3.5516 no 12_555
C30 H17 3.4969 no 12_555
C30 H23 3.5381 no 1_556
C30 H28 3.4630 no 4_555
C31 H8 3.5180 no 1_556
C31 H17 2.9867 no 12_555
C32 H6B 3.0967 no 11_454
C33 H15 3.0616 no 1_554
C33 H19B 3.3983 no 1_554
C34 H19B 2.9522 no 1_554
C35 H19B 3.2179 no 1_554
C35 H37A 3.5697 no 3_555
C36 H37A 3.1888 no 3_555
C37 H2 3.1833 no 11_453
C37 H6A 2.8881 no 11_453
C37 H19B 3.1577 no 1_554
C37 H36 3.0312 no 11_454
B1 H4 3.2964 no 3_555
B1 H10 3.1738 no .
B1 H11 3.1344 no .
B1 H12C 3.0496 no 1_556
B1 H15 3.5148 no 9_554
B1 H16 3.2226 no 9_554
B1 H22 3.2100 no 4_555
B1 H33 3.0585 no 9_555
H1 F3 2.6119 no .
H1 H8 3.3908 no 1_556
H2 F3 3.1523 no .
H2 C5 3.4842 no 3_555
H2 C37 3.1833 no 3_556
H2 H4 3.4905 no 3_555
H2 H5 2.7858 no 3_555
H2 H37A 3.2309 no 3_556
H2 H37B 3.2129 no 3_556
H2 H37C 2.6104 no 3_556
H4 F2 2.7762 no 11_454
H4 F3 2.7712 no 11_454
H4 C12 3.2732 no 11_455
H4 B1 3.2964 no 11_454
H4 H2 3.4905 no 11_454
H4 H12A 3.0280 no 11_455
H4 H12C 2.7641 no 11_455
H4 H33 3.5676 no 3_555
H4 H37C 3.4291 no 1_556
H5 F3 2.9216 no 11_454
H5 C2 3.4643 no 11_454
H5 H2 2.7858 no 11_454
H5 H6A 3.5350 no 11_454
H5 H37C 3.3969 no 1_556
H6A C14 3.1337 no 3_555
H6A C15 3.1530 no 3_555
H6A C19 3.5181 no 3_555
H6A C37 2.8881 no 3_556
H6A H5 3.5350 no 3_555
H6A H15 3.3332 no 3_555
H6A H19B 2.9768 no 3_555
H6A H32 3.2623 no 3_555
H6A H37A 2.6126 no 3_556
H6A H37B 3.5698 no 3_556
H6A H37C 2.3096 no 3_556
H6B F2 3.4599 no 11_454
H6B C13 3.2353 no 3_555
H6B C14 3.3048 no 3_555
H6B C15 3.3180 no 3_555
H6B C16 3.2860 no 3_555
H6B C17 3.2321 no 3_555
H6B C18 3.1996 no 3_555
H6B C32 3.0967 no 3_555
H6B H12A 3.2180 no 11_455
H6B H32 2.3196 no 3_555
H6C F1 2.9941 no 11_455
H6C C15 3.1803 no 3_555
H6C C16 3.1347 no 3_555
H6C H10 2.9763 no 11_455
H6C H12A 3.1190 no 11_455
H6C H15 3.3614 no 3_555
H6C H16 3.2834 no 3_555
H6C H35 2.8046 no 1_556
H6C H37A 3.0020 no 3_556
H6C H37C 3.4796 no 3_556
H7 C19 3.0697 no 1_554
H7 H19A 3.3178 no 1_554
H7 H19B 3.3143 no 1_554
H7 H19C 2.2214 no 1_554
H8 C19 3.4987 no 1_554
H8 C26 3.5257 no 1_554
H8 C27 3.3985 no 1_554
H8 C28 3.3253 no 1_554
H8 C29 3.3761 no 1_554
H8 C30 3.4424 no 1_554
H8 C31 3.5180 no 1_554
H8 H1 3.3908 no 1_554
H8 H19A 3.0772 no 1_554
H8 H19C 3.0181 no 1_554
H10 F1 2.7007 no .
H10 F4 2.7178 no .
H10 C16 3.5255 no 9_554
H10 B1 3.1738 no .
H10 H6C 2.9763 no 3_554
H10 H16 2.8975 no 9_554
H10 H35 3.2345 no 3_555
H10 H37B 3.2148 no 3_555
H11 F1 3.2814 no .
H11 F3 2.7118 no .
H11 F4 2.9319 no .
H11 B1 3.1344 no .
H11 H37B 2.9382 no 3_555
H12A F2 3.3600 no 1_554
H12A C6 3.5858 no 3_554
H12A C16 3.3924 no 9_554
H12A C17 3.0608 no 9_554
H12A H4 3.0280 no 3_554
H12A H6B 3.2180 no 3_554
H12A H6C 3.1190 no 3_554
H12A H16 3.2620 no 9_554
H12A H17 2.6575 no 9_554
H12A H21 3.1357 no 4_554
H12A H22 3.0085 no 4_554
H12B C21 3.0316 no 4_554
H12B C22 3.1221 no 4_554
H12B C28 3.1796 no 1_554
H12B C29 3.2345 no 1_554
H12B H17 3.2216 no 9_554
H12B H21 2.3839 no 4_554
H12B H22 2.5961 no 4_554
H12B H28 2.9457 no 1_554
H12B H29 3.0778 no 1_554
H12C F2 2.8189 no 1_554
H12C F3 2.5927 no 1_554
H12C F4 3.3096 no 1_554
H12C C28 3.5675 no 1_554
H12C B1 3.0496 no 1_554
H12C H4 2.7641 no 3_554
H12C H22 2.8856 no 4_554
H12C H28 3.2442 no 1_554
H15 F1 2.9905 no 9_455
H15 F2 3.2561 no 9_455
H15 C24 3.5885 no 1_556
H15 C33 3.0616 no 1_556
H15 B1 3.5148 no 9_455
H15 H6A 3.3332 no 11_454
H15 H6C 3.3614 no 11_454
H15 H23 3.4565 no 12_556
H15 H24 2.7991 no 1_556
H15 H25 3.3592 no 1_556
H15 H33 2.7938 no 1_556
H15 H37A 3.5288 no 1_556
H16 F1 2.9858 no 9_455
H16 F4 2.6149 no 9_455
H16 C23 3.5270 no 12_556
H16 C30 3.5516 no 12_555
H16 B1 3.2226 no 9_455
H16 H6C 3.2834 no 11_454
H16 H10 2.8975 no 9_455
H16 H12A 3.2620 no 9_455
H16 H23 2.6082 no 12_556
H16 H30 2.9591 no 12_555
H16 H31 3.3458 no 12_555
H17 C12 3.3739 no 9_455
H17 C21 2.8737 no 12_555
H17 C22 3.4048 no 12_555
H17 C30 3.4969 no 12_555
H17 C31 2.9867 no 12_555
H17 H12A 2.6575 no 9_455
H17 H12B 3.2216 no 9_455
H17 H18 3.4729 no 12_555
H17 H21 2.4132 no 12_555
H17 H22 3.3692 no 12_555
H17 H30 3.5175 no 12_555
H17 H31 2.6078 no 12_555
H18 C18 3.3845 no 12_555
H18 C21 3.5534 no 12_555
H18 C22 3.5165 no 12_555
H18 H17 3.4729 no 12_555
H18 H18 2.8171 no 12_555
H19A H7 3.3178 no 1_556
H19A H8 3.0772 no 1_556
H19B C33 3.3983 no 1_556
H19B C34 2.9522 no 1_556
H19B C35 3.2179 no 1_556
H19B C37 3.1577 no 1_556
H19B H6A 2.9768 no 11_454
H19B H7 3.3143 no 1_556
H19B H35 3.5000 no 1_556
H19B H37A 3.4999 no 1_556
H19B H37C 2.5978 no 1_556
H19C C7 3.0401 no 1_556
H19C C8 3.4183 no 1_556
H19C C24 3.2161 no 1_556
H19C C25 3.3466 no 1_556
H19C H7 2.2214 no 1_556
H19C H8 3.0181 no 1_556
H19C H24 2.7789 no 1_556
H19C H25 3.0154 no 1_556
H21 C12 3.1706 no 4_555
H21 C17 3.3342 no 12_555
H21 H12A 3.1357 no 4_555
H21 H12B 2.3839 no 4_555
H21 H17 2.4132 no 12_555
H21 H28 3.5685 no 4_554
H21 H29 2.9968 no 4_554
H22 F2 2.6310 no 4_554
H22 F4 2.7438 no 4_554
H22 C12 2.9958 no 4_555
H22 C28 3.5558 no 4_554
H22 B1 3.2100 no 4_554
H22 H12A 3.0085 no 4_555
H22 H12B 2.5961 no 4_555
H22 H12C 2.8856 no 4_555
H22 H17 3.3692 no 12_555
H22 H28 2.7107 no 4_554
H23 F4 3.1768 no 4_554
H23 C15 3.4878 no 12_554
H23 C16 3.0112 no 12_554
H23 C24 3.3989 no 12_555
H23 C30 3.5381 no 1_554
H23 H15 3.4565 no 12_554
H23 H16 2.6082 no 12_554
H23 H24 2.9306 no 12_555
H23 H30 2.8541 no 1_554
H23 H31 3.0544 no 1_554
H24 C14 3.0768 no 1_554
H24 C15 2.8270 no 1_554
H24 C16 3.4427 no 1_554
H24 C19 3.3923 no 1_554
H24 C23 3.3701 no 12_555
H24 H15 2.7991 no 1_554
H24 H19C 2.7789 no 1_554
H24 H23 2.9306 no 12_555
H24 H24 3.5687 no 12_555
H24 H31 2.9700 no 1_554
H25 H15 3.3592 no 1_554
H25 H19C 3.0154 no 1_554
H27 F4 3.1903 no .
H27 H29 2.9273 no 4_554
H28 F4 2.6724 no .
H28 C12 3.5480 no 1_556
H28 C21 3.5100 no 4_555
H28 C22 2.9985 no 4_555
H28 C30 3.4630 no 4_554
H28 H12B 2.9457 no 1_556
H28 H12C 3.2442 no 1_556
H28 H21 3.5685 no 4_555
H28 H22 2.7107 no 4_555
H28 H29 3.2709 no 4_554
H28 H30 2.7644 no 4_554
H29 C21 3.2413 no 4_555
H29 C27 3.0516 no 4_555
H29 C28 3.2492 no 4_555
H29 H12B 3.0778 no 1_556
H29 H21 2.9968 no 4_555
H29 H27 2.9273 no 4_555
H29 H28 3.2709 no 4_555
H30 F4 2.9240 no 4_555
H30 C23 3.1747 no 1_556
H30 C28 3.3853 no 4_555
H30 H16 2.9591 no 12_555
H30 H17 3.5175 no 12_555
H30 H23 2.8541 no 1_556
H30 H28 2.7644 no 4_555
H31 C16 3.5324 no 12_555
H31 C17 3.1480 no 12_555
H31 C23 3.4526 no 1_556
H31 C24 3.4041 no 1_556
H31 H16 3.3458 no 12_555
H31 H17 2.6078 no 12_555
H31 H23 3.0544 no 1_556
H31 H24 2.9700 no 1_556
H32 F2 3.1045 no 9_454
H32 C3 3.2154 no 11_454
H32 C6 3.0228 no 11_454
H32 H6A 3.2623 no 11_454
H32 H6B 2.3196 no 11_454
H33 F1 2.6041 no 9_454
H33 F2 2.5120 no 9_454
H33 C4 3.3669 no 11_454
H33 C5 3.5094 no 11_454
H33 B1 3.0585 no 9_454
H33 H4 3.5676 no 11_454
H33 H15 2.7938 no 1_554
H33 H36 3.3788 no 11_454
H35 F1 2.8813 no 11_454
H35 C3 3.3316 no 1_554
H35 C4 3.5356 no 1_554
H35 C6 3.4510 no 1_554
H35 H6C 2.8046 no 1_554
H35 H10 3.2345 no 11_454
H35 H19B 3.5000 no 1_554
H35 H37A 3.1642 no 3_555
H36 F1 3.1679 no 11_454
H36 C37 3.0312 no 3_555
H36 H33 3.3788 no 3_555
H36 H37A 2.3501 no 3_555
H36 H37B 2.9092 no 3_555
H37A F1 3.0412 no 9_454
H37A C6 3.1788 no 11_453
H37A C35 3.5697 no 11_454
H37A C36 3.1888 no 11_454
H37A H2 3.2309 no 11_453
H37A H6A 2.6126 no 11_453
H37A H6C 3.0020 no 11_453
H37A H15 3.5288 no 1_554
H37A H19B 3.4999 no 1_554
H37A H35 3.1642 no 11_454
H37A H36 2.3501 no 11_454
H37B N2 2.9644 no 11_454
H37B C7 3.3149 no 11_454
H37B C8 3.4846 no 11_454
H37B C9 3.2929 no 11_454
H37B C10 2.8361 no 11_454
H37B C11 2.6553 no 11_454
H37B H2 3.2129 no 11_453
H37B H6A 3.5698 no 11_453
H37B H10 3.2148 no 11_454
H37B H11 2.9382 no 11_454
H37B H36 2.9092 no 11_454
H37C C2 3.3790 no 11_453
H37C C4 3.4688 no 1_554
H37C C5 3.4397 no 1_554
H37C C6 3.1967 no 11_453
H37C C19 3.5507 no 1_554
H37C H2 2.6104 no 11_453
H37C H4 3.4291 no 1_554
H37C H5 3.3969 no 1_554
H37C H6A 2.3096 no 11_453
H37C H6C 3.4796 no 11_453
H37C H19B 2.5978 no 1_554

loop_
_geom_torsion_atom_site_label_1
_geom_torsion_atom_site_label_2
_geom_torsion_atom_site_label_3
_geom_torsion_atom_site_label_4
_geom_torsion
_geom_torsion_publ_flag
P1 Cu1 N1 C1 60.9(4) no
P1 Cu1 N1 C5 -119.5(3) no
N1 Cu1 P1 C13 67.8(2) no
N1 Cu1 P1 C20 -173.60(18) no
N1 Cu1 P1 C26 -57.9(2) no
P1 Cu1 N2 C7 76.1(3) no
P1 Cu1 N2 C11 -95.0(4) no
N2 Cu1 P1 C13 -168.76(14) no
N2 Cu1 P1 C20 -50.17(15) no
N2 Cu1 P1 C26 65.55(15) no
P1 Cu1 N3 C32 11.8(5) no
P1 Cu1 N3 C36 -158.0(2) no
N3 Cu1 P1 C13 -59.22(18) no
N3 Cu1 P1 C20 59.37(18) no
N3 Cu1 P1 C26 175.09(16) no
N1 Cu1 N2 C7 -150.1(3) no
N1 Cu1 N2 C11 38.8(4) no
N2 Cu1 N1 C1 -63.6(4) no
N2 Cu1 N1 C5 116.0(3) no
N1 Cu1 N3 C32 -125.8(4) no
N1 Cu1 N3 C36 64.4(4) no
N3 Cu1 N1 C1 -163.4(3) no
N3 Cu1 N1 C5 16.3(4) no
N2 Cu1 N3 C32 127.3(4) no
N2 Cu1 N3 C36 -42.6(4) no
N3 Cu1 N2 C7 -48.9(4) no
N3 Cu1 N2 C11 140.0(4) no
Cu1 P1 C13 C14 -63.2(4) no
Cu1 P1 C13 C18 114.8(3) no
Cu1 P1 C20 C21 136.9(4) no
Cu1 P1 C20 C25 -41.8(4) no
Cu1 P1 C26 C27 -31.9(4) no
Cu1 P1 C26 C31 152.3(3) no
C13 P1 C20 C21 -95.7(4) no
C13 P1 C20 C25 85.6(4) no
C20 P1 C13 C14 174.0(4) no
C20 P1 C13 C18 -8.1(4) no
C13 P1 C26 C27 -164.5(3) no
C13 P1 C26 C31 19.8(4) no
C26 P1 C13 C14 69.0(4) no
C26 P1 C13 C18 -113.1(4) no
C20 P1 C26 C27 89.2(4) no
C20 P1 C26 C31 -86.5(4) no
C26 P1 C20 C21 11.3(5) no
C26 P1 C20 C25 -167.4(4) no
Cu1 N1 C1 C2 179.3(3) no
Cu1 N1 C5 C4 179.3(4) no
C1 N1 C5 C4 -1.0(8) no
C5 N1 C1 C2 -0.4(8) no
Cu1 N2 C7 C8 -170.1(4) no
Cu1 N2 C11 C10 169.7(4) no
C7 N2 C11 C10 -1.6(9) no
C11 N2 C7 C8 1.9(9) no
Cu1 N3 C32 C33 -166.4(4) no
Cu1 N3 C36 C35 167.7(4) no
C32 N3 C36 C35 -3.4(9) no
C36 N3 C32 C33 3.6(9) no
N1 C1 C2 C3 0.6(9) no
C1 C2 C3 C4 0.6(9) no
C1 C2 C3 C6 -178.8(5) no
C2 C3 C4 C5 -2.0(9) no
C6 C3 C4 C5 177.4(6) no
C3 C4 C5 N1 2.3(10) no
N2 C7 C8 C9 -0.8(10) no
C7 C8 C9 C10 -0.6(10) no
C7 C8 C9 C12 179.5(6) no
C8 C9 C10 C11 0.9(9) no
C12 C9 C10 C11 -179.2(5) no
C9 C10 C11 N2 0.2(10) no
P1 C13 C14 C15 177.1(3) no
P1 C13 C14 C19 -3.0(7) no
P1 C13 C18 C17 -177.3(3) no
C14 C13 C18 C17 0.7(8) no
C18 C13 C14 C15 -0.9(7) no
C18 C13 C14 C19 179.0(4) no
C13 C14 C15 C16 0.3(8) no
C19 C14 C15 C16 -179.6(5) no
C14 C15 C16 C17 0.5(9) no
C15 C16 C17 C18 -0.7(9) no
C16 C17 C18 C13 0.1(9) no
P1 C20 C21 C22 178.6(4) no
P1 C20 C25 C24 -179.2(4) no
C21 C20 C25 C24 2.1(9) no
C25 C20 C21 C22 -2.8(8) no
C20 C21 C22 C23 2.3(9) no
C21 C22 C23 C24 -1.1(9) no
C22 C23 C24 C25 0.5(10) no
C23 C24 C25 C20 -0.9(10) no
P1 C26 C27 C28 -173.9(3) no
P1 C26 C31 C30 173.8(3) no
C27 C26 C31 C30 -2.0(8) no
C31 C26 C27 C28 2.1(8) no
C26 C27 C28 C29 0.2(9) no
C27 C28 C29 C30 -2.6(9) no
C28 C29 C30 C31 2.7(9) no
C29 C30 C31 C26 -0.4(9) no
N3 C32 C33 C34 -0.1(10) no
C32 C33 C34 C35 -3.6(9) no
C32 C33 C34 C37 174.3(5) no
C33 C34 C35 C36 3.8(9) no
C37 C34 C35 C36 -174.2(6) no
C34 C35 C36 N3 -0.3(10) no
